data_2228927
loop_
_publ_author_name
'Guo, Shui Liang'
'Fu, Chen'
'Wen, Ting Bin'

_publ_section_title
;
 Dimethyl (<i>E</i>)-2-(<i>N</i>-phenylacetamido)but-2-enedioate
;
_journal_coeditor_code ZL2334
_journal_issue 1
_journal_name_full 'Acta Crystallographica Section E'
_journal_page_first o78
_journal_paper_doi 10.1107/S1600536810050890
_journal_volume 67
_journal_year 2011
_chemical_formula_iupac 'C14 H15 N O5'
_chemical_formula_moiety 'C14 H15 N O5'
_chemical_formula_sum 'C14 H15 N O5'
_chemical_formula_weight 277.27
_chemical_name_systematic
;
Dimethyl (<i>E</i>)-2-(<i>N</i>-phenylacetamido)but-2-enedioate
;
_space_group_IT_number 14
_symmetry_cell_setting monoclinic
_symmetry_space_group_name_Hall '-P 2yn'
_symmetry_space_group_name_H-M 'P 1 21/n 1'
_atom_sites_solution_hydrogens geom
_atom_sites_solution_primary direct
_atom_sites_solution_secondary difmap
_audit_creation_method SHELXL-97
_cell_angle_alpha 90.00
_cell_angle_beta 112.629(6)
_cell_angle_gamma 90.00
_cell_formula_units_Z 4
_cell_length_a 9.7920(5)
_cell_length_b 12.1917(4)
_cell_length_c 12.2281(6)
_cell_measurement_reflns_used 4186
_cell_measurement_temperature 173
_cell_measurement_theta_max 28.9857
_cell_measurement_theta_min 2.8009
_cell_volume 1347.42(12)
_computing_cell_refinement 'CrysAlis RED (Oxford Diffraction, 2008)'
_computing_data_collection 'CrysAlis CCD (Oxford Diffraction, 2008)'
_computing_data_reduction 'CrysAlis RED (Oxford Diffraction, 2008)'
_computing_molecular_graphics 'SHELXTL (Sheldrick, 2008)'
_computing_publication_material 'SHELXTL (Sheldrick, 2008)'
_computing_structure_refinement 'SHELXTL (Sheldrick, 2008)'
_computing_structure_solution 'SHELXTL (Sheldrick, 2008)'
_diffrn_ambient_temperature 173
_diffrn_detector_area_resol_mean 16.1930
_diffrn_measured_fraction_theta_full 0.971
_diffrn_measured_fraction_theta_max 0.971
_diffrn_measurement_device_type 'Oxford Diffraction Gemini S Ultra'
_diffrn_measurement_method \w
_diffrn_radiation_monochromator graphite
_diffrn_radiation_source 'Enhance (Mo) X-ray Source'
_diffrn_radiation_type MoK\a
_diffrn_radiation_wavelength 0.71073
_diffrn_reflns_av_R_equivalents 0.0294
_diffrn_reflns_av_sigmaI/netI 0.0366
_diffrn_reflns_limit_h_max 12
_diffrn_reflns_limit_h_min -12
_diffrn_reflns_limit_k_max 10
_diffrn_reflns_limit_k_min -15
_diffrn_reflns_limit_l_max 15
_diffrn_reflns_limit_l_min -14
_diffrn_reflns_number 7263
_diffrn_reflns_theta_full 27.50
_diffrn_reflns_theta_max 27.50
_diffrn_reflns_theta_min 2.81
_diffrn_standards_decay_% 0
_diffrn_standards_interval_count 0
_diffrn_standards_interval_time 0
_diffrn_standards_number 0
_exptl_absorpt_coefficient_mu 0.105
_exptl_absorpt_correction_T_max 1.00000
_exptl_absorpt_correction_T_min 0.88481
_exptl_absorpt_correction_type multi-scan
_exptl_absorpt_process_details '(CrysAlis RED; Oxford Diffraction, 2008)'
_exptl_crystal_colour Colorless
_exptl_crystal_density_diffrn 1.367
_exptl_crystal_density_method 'not measured'
_exptl_crystal_description Block
_exptl_crystal_F_000 584
_exptl_crystal_size_max 0.15
_exptl_crystal_size_mid 0.12
_exptl_crystal_size_min 0.10
_refine_diff_density_max 0.238
_refine_diff_density_min -0.209
_refine_ls_extinction_method none
_refine_ls_goodness_of_fit_ref 1.000
_refine_ls_hydrogen_treatment constr
_refine_ls_matrix_type full
_refine_ls_number_parameters 181
_refine_ls_number_reflns 3009
_refine_ls_number_restraints 0
_refine_ls_restrained_S_all 1.000
_refine_ls_R_factor_all 0.0452
_refine_ls_R_factor_gt 0.0345
_refine_ls_shift/su_max 0.001
_refine_ls_shift/su_mean 0.000
_refine_ls_structure_factor_coef Fsqd
_refine_ls_weighting_details 'calc w=1/[\s^2^(Fo^2^)+(0.0580P)^2^+0.0000P] where P=(Fo^2^+2Fc^2^)/3'
_refine_ls_weighting_scheme calc
_refine_ls_wR_factor_gt 0.0883
_refine_ls_wR_factor_ref 0.0911
_reflns_number_gt 2415
_reflns_number_total 3009
_reflns_threshold_expression I>2sigma(I)
_cod_data_source_file zl2334.cif
_cod_data_source_block I
_cod_original_cell_volume 1347.42(11)
_cod_original_sg_symbol_H-M 'P 21/n'
_cod_database_code 2228927
_cod_database_fobs_code 2228927

loop_
_symmetry_equiv_pos_as_xyz
'x, y, z'
'-x+1/2, y+1/2, -z+1/2'
'-x, -y, -z'
'x-1/2, -y-1/2, z-1/2'

loop_
_atom_site_type_symbol
_atom_site_label
_atom_site_fract_x
_atom_site_fract_y
_atom_site_fract_z
_atom_site_U_iso_or_equiv
_atom_site_adp_type
_atom_site_calc_flag
_atom_site_refinement_flags
_atom_site_occupancy
_atom_site_disorder_assembly
_atom_site_disorder_group
O O1 0.35048(9) 0.34762(7) 0.14129(7) 0.0233(2) Uani d . 1 . .
N N1 0.65965(10) 0.10602(8) 0.11896(8) 0.0173(2) Uani d . 1 . .
C C1 0.50153(12) 0.26233(10) 0.05139(10) 0.0184(2) Uani d . 1 . .
H H1A 0.5426 0.2750 -0.0045 0.022 Uiso calc R 1 . .
O O2 0.36589(9) 0.41845(7) -0.02353(7) 0.0233(2) Uani d . 1 . .
C C2 0.54018(12) 0.17090(9) 0.11658(10) 0.0166(2) Uani d . 1 . .
O O3 0.53999(10) 0.14493(7) 0.30872(7) 0.0265(2) Uani d . 1 . .
C C3 0.39784(12) 0.34379(9) 0.06335(10) 0.0184(2) Uani d . 1 . .
O O4 0.33137(9) 0.10799(7) 0.15035(7) 0.0211(2) Uani d . 1 . .
C C4 0.27339(14) 0.50801(10) -0.01660(12) 0.0268(3) Uani d . 1 . .
H H4A 0.2562 0.5569 -0.0821 0.040 Uiso calc R 1 . .
H H4B 0.3218 0.5470 0.0563 0.040 Uiso calc R 1 . .
H H4C 0.1806 0.4797 -0.0194 0.040 Uiso calc R 1 . .
O O5 0.56257(9) -0.04796(7) 0.16290(8) 0.0233(2) Uani d . 1 . .
C C5 0.47167(13) 0.13911(9) 0.20343(10) 0.0185(3) Uani d . 1 . .
C C6 0.26254(15) 0.07359(11) 0.22997(12) 0.0295(3) Uani d . 1 . .
H H6A 0.1618 0.0529 0.1850 0.044 Uiso calc R 1 . .
H H6B 0.2646 0.1330 0.2821 0.044 Uiso calc R 1 . .
H H6C 0.3154 0.0120 0.2757 0.044 Uiso calc R 1 . .
C C7 0.66568(12) -0.00447(9) 0.14735(10) 0.0179(2) Uani d . 1 . .
C C8 0.80390(13) -0.06526(11) 0.15872(11) 0.0251(3) Uani d . 1 . .
H H8A 0.7954 -0.1405 0.1783 0.038 Uiso calc R 1 . .
H H8B 0.8875 -0.0324 0.2201 0.038 Uiso calc R 1 . .
H H8C 0.8171 -0.0617 0.0850 0.038 Uiso calc R 1 . .
C C11 0.77404(12) 0.15731(9) 0.08915(10) 0.0167(2) Uani d . 1 . .
C C12 0.77754(13) 0.14120(10) -0.02186(10) 0.0195(3) Uani d . 1 . .
H H12A 0.7062 0.0980 -0.0778 0.023 Uiso calc R 1 . .
C C13 0.88875(13) 0.19028(10) -0.04866(11) 0.0224(3) Uani d . 1 . .
H H13A 0.8931 0.1790 -0.1225 0.027 Uiso calc R 1 . .
C C14 0.99298(13) 0.25583(10) 0.03413(11) 0.0247(3) Uani d . 1 . .
H H14A 1.0673 0.2887 0.0159 0.030 Uiso calc R 1 . .
C C15 0.98695(13) 0.27261(10) 0.14413(11) 0.0240(3) Uani d . 1 . .
H H15A 1.0568 0.3173 0.1993 0.029 Uiso calc R 1 . .
C C16 0.87727(13) 0.22307(10) 0.17251(11) 0.0208(3) Uani d . 1 . .
H H16A 0.8733 0.2339 0.2465 0.025 Uiso calc R 1 . .

loop_
_atom_site_aniso_label
_atom_site_aniso_U_11
_atom_site_aniso_U_22
_atom_site_aniso_U_33
_atom_site_aniso_U_12
_atom_site_aniso_U_13
_atom_site_aniso_U_23
O1 0.0234(5) 0.0234(5) 0.0264(5) 0.0029(4) 0.0133(4) -0.0002(4)
N1 0.0167(5) 0.0172(5) 0.0206(5) 0.0008(4) 0.0101(4) 0.0014(4)
C1 0.0176(5) 0.0211(6) 0.0188(6) -0.0008(5) 0.0094(5) -0.0001(5)
O2 0.0258(5) 0.0194(4) 0.0259(5) 0.0052(4) 0.0112(4) 0.0038(4)
C2 0.0147(5) 0.0190(6) 0.0166(6) -0.0013(4) 0.0065(4) -0.0031(4)
O3 0.0285(5) 0.0340(5) 0.0187(4) 0.0051(4) 0.0111(4) -0.0002(4)
C3 0.0147(5) 0.0179(6) 0.0209(6) -0.0038(4) 0.0049(5) -0.0015(5)
O4 0.0193(4) 0.0218(4) 0.0269(5) -0.0009(3) 0.0140(4) 0.0020(3)
C4 0.0282(7) 0.0187(6) 0.0326(7) 0.0055(5) 0.0106(5) 0.0020(5)
O5 0.0236(4) 0.0204(4) 0.0297(5) -0.0009(4) 0.0145(4) 0.0033(4)
C5 0.0195(6) 0.0160(6) 0.0228(6) 0.0032(4) 0.0113(5) 0.0002(5)
C6 0.0331(7) 0.0262(7) 0.0417(8) 0.0001(6) 0.0284(6) 0.0036(6)
C7 0.0207(6) 0.0190(6) 0.0147(5) 0.0009(5) 0.0077(4) 0.0009(4)
C8 0.0245(6) 0.0220(6) 0.0308(7) 0.0055(5) 0.0130(5) 0.0076(5)
C11 0.0161(6) 0.0156(5) 0.0207(6) 0.0033(4) 0.0097(5) 0.0032(5)
C12 0.0185(6) 0.0200(6) 0.0204(6) -0.0011(5) 0.0079(5) -0.0011(5)
C13 0.0234(6) 0.0258(6) 0.0222(6) 0.0001(5) 0.0134(5) 0.0024(5)
C14 0.0194(6) 0.0241(6) 0.0336(7) -0.0012(5) 0.0135(5) 0.0070(5)
C15 0.0187(6) 0.0211(6) 0.0292(7) -0.0029(5) 0.0059(5) -0.0017(5)
C16 0.0204(6) 0.0212(6) 0.0207(6) 0.0021(5) 0.0078(5) -0.0006(5)

loop_
_atom_type_symbol
_atom_type_description
_atom_type_scat_dispersion_real
_atom_type_scat_dispersion_imag
_atom_type_scat_source
C C 0.0033 0.0016 'International Tables Vol C Tables 4.2.6.8 and 6.1.1.4'
H H 0.0000 0.0000 'International Tables Vol C Tables 4.2.6.8 and 6.1.1.4'
N N 0.0061 0.0033 'International Tables Vol C Tables 4.2.6.8 and 6.1.1.4'
O O 0.0106 0.0060 'International Tables Vol C Tables 4.2.6.8 and 6.1.1.4'

loop_
_geom_angle_atom_site_label_1
_geom_angle_atom_site_label_2
_geom_angle_atom_site_label_3
_geom_angle_site_symmetry_1
_geom_angle_site_symmetry_3
_geom_angle
_geom_angle_publ_flag
C7 N1 C2 . . 120.51(9) ?
C7 N1 C11 . . 121.36(9) ?
C2 N1 C11 . . 118.12(9) ?
C2 C1 C3 . . 123.55(10) ?
C2 C1 H1A . . 118.2 ?
C3 C1 H1A . . 118.2 ?
C3 O2 C4 . . 115.32(9) ?
C1 C2 N1 . . 121.65(10) ?
C1 C2 C5 . . 122.21(10) ?
N1 C2 C5 . . 115.69(9) ?
O1 C3 O2 . . 123.64(10) ?
O1 C3 C1 . . 126.44(11) ?
O2 C3 C1 . . 109.87(10) ?
C5 O4 C6 . . 114.63(10) ?
O2 C4 H4A . . 109.5 ?
O2 C4 H4B . . 109.5 ?
H4A C4 H4B . . 109.5 ?
O2 C4 H4C . . 109.5 ?
H4A C4 H4C . . 109.5 ?
H4B C4 H4C . . 109.5 ?
O3 C5 O4 . . 125.75(11) ?
O3 C5 C2 . . 121.56(11) ?
O4 C5 C2 . . 112.68(10) ?
O4 C6 H6A . . 109.5 ?
O4 C6 H6B . . 109.5 ?
H6A C6 H6B . . 109.5 ?
O4 C6 H6C . . 109.5 ?
H6A C6 H6C . . 109.5 ?
H6B C6 H6C . . 109.5 ?
O5 C7 N1 . . 120.25(10) ?
O5 C7 C8 . . 122.84(11) ?
N1 C7 C8 . . 116.91(10) ?
C7 C8 H8A . . 109.5 ?
C7 C8 H8B . . 109.5 ?
H8A C8 H8B . . 109.5 ?
C7 C8 H8C . . 109.5 ?
H8A C8 H8C . . 109.5 ?
H8B C8 H8C . . 109.5 ?
C16 C11 C12 . . 121.21(10) ?
C16 C11 N1 . . 118.84(10) ?
C12 C11 N1 . . 119.95(10) ?
C11 C12 C13 . . 119.20(11) ?
C11 C12 H12A . . 120.4 ?
C13 C12 H12A . . 120.4 ?
C14 C13 C12 . . 120.11(11) ?
C14 C13 H13A . . 119.9 ?
C12 C13 H13A . . 119.9 ?
C13 C14 C15 . . 120.12(11) ?
C13 C14 H14A . . 119.9 ?
C15 C14 H14A . . 119.9 ?
C14 C15 C16 . . 120.35(11) ?
C14 C15 H15A . . 119.8 ?
C16 C15 H15A . . 119.8 ?
C11 C16 C15 . . 119.00(11) ?
C11 C16 H16A . . 120.5 ?
C15 C16 H16A . . 120.5 ?

loop_
_geom_bond_atom_site_label_1
_geom_bond_atom_site_label_2
_geom_bond_site_symmetry_2
_geom_bond_distance
_geom_bond_publ_flag
O1 C3 . 1.2106(14) ?
N1 C7 . 1.3867(15) ?
N1 C2 . 1.4031(14) ?
N1 C11 . 1.4466(14) ?
C1 C2 . 1.3376(16) ?
C1 C3 . 1.4672(16) ?
C1 H1A . 0.9300 ?
O2 C3 . 1.3413(14) ?
O2 C4 . 1.4418(14) ?
C2 C5 . 1.5088(15) ?
O3 C5 . 1.2030(14) ?
O4 C5 . 1.3290(14) ?
O4 C6 . 1.4432(13) ?
C4 H4A . 0.9600 ?
C4 H4B . 0.9600 ?
C4 H4C . 0.9600 ?
O5 C7 . 1.2183(14) ?
C6 H6A . 0.9600 ?
C6 H6B . 0.9600 ?
C6 H6C . 0.9600 ?
C7 C8 . 1.5019(16) ?
C8 H8A . 0.9600 ?
C8 H8B . 0.9600 ?
C8 H8C . 0.9600 ?
C11 C16 . 1.3823(16) ?
C11 C12 . 1.3849(16) ?
C12 C13 . 1.3878(15) ?
C12 H12A . 0.9300 ?
C13 C14 . 1.3820(18) ?
C13 H13A . 0.9300 ?
C14 C15 . 1.3841(18) ?
C14 H14A . 0.9300 ?
C15 C16 . 1.3876(16) ?
C15 H15A . 0.9300 ?
C16 H16A . 0.9300 ?

loop_
_geom_hbond_atom_site_label_D
_geom_hbond_atom_site_label_H
_geom_hbond_atom_site_label_A
_geom_hbond_site_symmetry_A
_geom_hbond_distance_DH
_geom_hbond_distance_HA
_geom_hbond_distance_DA
_geom_hbond_angle_DHA
C4 H4C O3 4_565 0.96 2.53 3.0831(16) 116.8
C14 H14A O3 4_665 0.93 2.57 3.2016(15) 125.2
C12 H12A O5 3_655 0.93 2.51 3.3073(15) 144.6

loop_
_cod_related_entry_id
_cod_related_entry_database
_cod_related_entry_code
1 ChemSpider 30656446
